data_7201389
loop_
_publ_author_name
'Neumann, Marcus Aurelius'
'Perrin, Marc-Antoine'

_publ_section_title
;
 Can crystal structure prediction guide experimentalists to a new
 polymorph of paracetamol?
;
_journal_issue 11
_journal_name_full CrystEngComm
_journal_page_first 2475
_journal_paper_doi 10.1039/b909819d
_journal_volume 11
_journal_year 2009
_space_group_IT_number 13
_symmetry_cell_setting monoclinic
_symmetry_Int_Tables_number 13
_symmetry_space_group_name_Hall '-P 2yc'
_symmetry_space_group_name_H-M 'P 1 2/c 1'
_cell_angle_alpha 90.000000
_cell_angle_beta 87.649331
_cell_angle_gamma 90.000000
_cell_length_a 14.564000
_cell_length_b 8.687665
_cell_length_c 11.668165
_cell_volume 1475.097
_cod_data_source_file b909819d.txt
_cod_data_source_block 41
_cod_original_sg_symbol_H-M 'P 2/c'
_cod_struct_determination_method theoretical
_cod_database_code 7201389

loop_
_symmetry_equiv_pos_site_id
_symmetry_equiv_pos_as_xyz
1 x,y,z
2 -x,y,-z+1/2
3 -x,-y,-z
4 x,-y,z+1/2

loop_
_atom_site_label
_atom_site_type_symbol
_atom_site_fract_x
_atom_site_fract_y
_atom_site_fract_z
C0_0 C -0.366407 0.822249 -0.794164
C1_0 C -0.402046 0.825925 -0.680911
C2_0 C -0.333534 0.958600 -0.844526
N3_0 N -0.368408 0.690762 -0.865447
C4_0 C -0.408770 0.965040 -0.621960
H5_0 H -0.426759 0.720789 -0.640235
C6_0 C -0.339828 1.097082 -0.785413
H7_0 H -0.302563 0.956168 -0.930985
C8_0 C -0.373359 0.540641 -0.835713
H9_0 H -0.368734 0.714351 -0.951644
C10_0 C -0.379904 1.102476 -0.674426
H11_0 H -0.437267 0.967137 -0.534408
H12_0 H -0.311919 1.201301 -0.824490
C13_0 C -0.382453 0.431019 -0.934676
O14_0 O -0.369772 0.495509 -0.733643
O15_0 O -0.389422 1.238314 -0.615506
H16_0 H -0.434314 0.343675 -0.911868
H17_0 H -0.400902 0.489230 -1.013518
H18_0 H -0.316486 0.372748 -0.952174
H19_0 H -0.378592 1.328677 -0.669050
H17_1 H -0.195088 0.605972 -0.701714
C13_1 C -0.125093 0.563295 -0.689684
C8_1 C -0.126887 0.452175 -0.590309
H16_1 H -0.100845 0.510389 -0.770327
H18_1 H -0.081539 0.661814 -0.670484
N3_1 N -0.126921 0.302291 -0.620990
O14_1 O -0.130283 0.496304 -0.487662
C0_1 C -0.128410 0.169663 -0.550689
H9_1 H -0.126279 0.280756 -0.707626
C1_1 C -0.164205 0.034889 -0.596927
C2_1 C -0.092073 0.164198 -0.441464
C4_1 C -0.162493 -0.103075 -0.536991
H5_1 H -0.194902 0.038090 -0.680275
C6_1 C -0.088741 0.025161 -0.382501
H7_1 H -0.065040 0.268349 -0.404186
C10_1 C -0.122395 -0.110242 -0.430329
H11_1 H -0.193320 -0.205089 -0.572921
H12_1 H -0.058771 0.020394 -0.298766
O15_1 O -0.116655 -0.245862 -0.371262
H19_1 H -0.124607 -0.336973 -0.424068
